data_2240302
loop_
_publ_author_name
'de Oliveira, Adriano Bof'
'N\"ather, Christian'
'Jess, Inke'
'de Farias, Renan Lira'
'Ribeiro, Iasmin Alves'

_publ_section_title
;
 Crystal structure of
 (<i>E</i>)-2-[1-(benzo[<i>d</i>][1,3]dioxol-5-yl)ethylidene]-<i>N</i>-methylhydrazine-1-carbothioamide
;
_journal_issue 1
_journal_name_full 'Acta Crystallographica Section E'
_journal_page_first o35
_journal_page_last o36
_journal_paper_doi 10.1107/S2056989014026395
_journal_volume 71
_journal_year 2015
_chemical_formula_iupac 'C11 H13 N3 O2 S1'
_chemical_formula_moiety 'C11 H13 N3 O2 S1'
_chemical_formula_sum 'C11 H13 N3 O2 S'
_chemical_formula_weight 251.30
_chemical_name_systematic
(<i>E</i>)-2-[1-(Benzo[<i>d</i>][1,3]dioxol-5-yl)ethylidene]-<i>N</i>-methylhydrazine-1-carbothioamide
_space_group_IT_number 14
_symmetry_cell_setting monoclinic
_symmetry_space_group_name_Hall '-P 2ybc'
_symmetry_space_group_name_H-M 'P 1 21/c 1'
_atom_sites_solution_hydrogens geom
_atom_sites_solution_primary direct
_atom_sites_solution_secondary difmap
_audit_creation_method SHELXL-97
_cell_angle_alpha 90.00
_cell_angle_beta 106.098(3)
_cell_angle_gamma 90.00
_cell_formula_units_Z 4
_cell_length_a 8.7927(4)
_cell_length_b 12.5979(6)
_cell_length_c 10.9254(4)
_cell_measurement_temperature 200(2)
_cell_measurement_theta_max 26.98
_cell_measurement_theta_min 2.41
_cell_volume 1162.75(9)
_computing_cell_refinement
;
<i>X-AREA</i> (Stoe & Cie, 2008)
;
_computing_data_collection
;
<i>X-AREA</i> (Stoe & Cie, 2008)
;
_computing_data_reduction
;
<i>X-RED32</i> (Stoe & Cie, 2008)
;
_computing_molecular_graphics
;
DIAMOND (Brandenburg, 2006)
;
_computing_publication_material
;
SHELXL97 (Sheldrick, 2008), PLATON (Spek, 2009) and publCIF
(Westrip, 2010)
;
_computing_structure_refinement
;
SHELXL97 (Sheldrick, 2008)
;
_computing_structure_solution
;
SHELXS97 (Sheldrick, 2008)
;
_diffrn_ambient_temperature 200(2)
_diffrn_measured_fraction_theta_full 0.998
_diffrn_measured_fraction_theta_max 0.998
_diffrn_measurement_device_type 'Stoe IPDS-1'
_diffrn_measurement_method '\f scans'
_diffrn_radiation_monochromator graphite
_diffrn_radiation_type MoK\a
_diffrn_radiation_wavelength 0.71073
_diffrn_reflns_av_R_equivalents 0.0337
_diffrn_reflns_av_sigmaI/netI 0.0202
_diffrn_reflns_limit_h_max 11
_diffrn_reflns_limit_h_min -11
_diffrn_reflns_limit_k_max 16
_diffrn_reflns_limit_k_min -16
_diffrn_reflns_limit_l_max 13
_diffrn_reflns_limit_l_min -13
_diffrn_reflns_number 12631
_diffrn_reflns_theta_full 26.98
_diffrn_reflns_theta_max 26.98
_diffrn_reflns_theta_min 2.41
_exptl_absorpt_coefficient_mu 0.272
_exptl_absorpt_correction_type none
_exptl_crystal_colour colourless
_exptl_crystal_density_diffrn 1.436
_exptl_crystal_density_method 'not measured'
_exptl_crystal_description prism
_exptl_crystal_F_000 528
_exptl_crystal_size_max 0.2
_exptl_crystal_size_mid 0.1
_exptl_crystal_size_min 0.1
_refine_diff_density_max 0.220
_refine_diff_density_min -0.205
_refine_ls_extinction_coef 0.012(3)
_refine_ls_extinction_expression Fc^*^=kFc[1+0.001xFc^2^\l^3^/sin(2\q)]^-1/4^
_refine_ls_extinction_method
;
SHELXL97 (Sheldrick, 2008)
;
_refine_ls_goodness_of_fit_ref 1.057
_refine_ls_hydrogen_treatment constr
_refine_ls_matrix_type full
_refine_ls_number_parameters 157
_refine_ls_number_reflns 2530
_refine_ls_number_restraints 0
_refine_ls_restrained_S_all 1.057
_refine_ls_R_factor_all 0.0472
_refine_ls_R_factor_gt 0.0380
_refine_ls_shift/su_max 0.000
_refine_ls_shift/su_mean 0.000
_refine_ls_structure_factor_coef Fsqd
_refine_ls_weighting_details 'calc w=1/[\s^2^(Fo^2^)+(0.0452P)^2^+0.3583P] where P=(Fo^2^+2Fc^2^)/3'
_refine_ls_weighting_scheme calc
_refine_ls_wR_factor_gt 0.0914
_refine_ls_wR_factor_ref 0.0957
_reflns_number_gt 2166
_reflns_number_total 2530
_reflns_threshold_expression I>2sigma(I)
_cod_data_source_file su5032sup1.cif
_cod_data_source_block I
_cod_original_sg_symbol_H-M 'P 21/c'
_cod_original_formula_sum 'C11 H13 N3 O2 S1'
_cod_database_code 2240302
_cod_database_fobs_code 2240302

loop_
_symmetry_equiv_pos_as_xyz
'x, y, z'
'-x, y+1/2, -z+1/2'
'-x, -y, -z'
'x, -y-1/2, z-1/2'

loop_
_atom_site_type_symbol
_atom_site_label
_atom_site_fract_x
_atom_site_fract_y
_atom_site_fract_z
_atom_site_U_iso_or_equiv
_atom_site_adp_type
_atom_site_calc_flag
_atom_site_refinement_flags
_atom_site_occupancy
_atom_site_symmetry_multiplicity
C C1 0.79760(18) 0.61024(12) 0.64282(15) 0.0335(3) Uani d . 1 1
C C2 0.67988(19) 0.60308(14) 0.52567(16) 0.0376(4) Uani d . 1 1
H H2 0.5718 0.5929 0.5224 0.045 Uiso calc R 1 1
C C3 0.72677(19) 0.61135(13) 0.41723(15) 0.0363(4) Uani d . 1 1
C C4 0.8828(2) 0.62849(14) 0.41992(16) 0.0389(4) Uani d . 1 1
C C5 0.9996(2) 0.63636(16) 0.53155(17) 0.0459(4) Uani d . 1 1
H H5 1.1066 0.6488 0.5329 0.055 Uiso calc R 1 1
C C6 0.9547(2) 0.62527(14) 0.64410(17) 0.0396(4) Uani d . 1 1
H H6 1.0337 0.6281 0.7235 0.048 Uiso calc R 1 1
O O1 0.63513(15) 0.60420(12) 0.29353(11) 0.0499(3) Uani d . 1 1
C C7 0.7408(2) 0.61449(15) 0.21584(17) 0.0429(4) Uani d . 1 1
H H7A 0.7070 0.6739 0.1551 0.052 Uiso calc R 1 1
H H7B 0.7407 0.5485 0.1666 0.052 Uiso calc R 1 1
O O2 0.89564(15) 0.63434(12) 0.29772(12) 0.0513(4) Uani d . 1 1
C C8 0.75138(18) 0.60240(12) 0.76304(15) 0.0335(3) Uani d . 1 1
N N1 0.60559(16) 0.62379(11) 0.75398(13) 0.0359(3) Uani d . 1 1
N N2 0.55651(16) 0.61080(11) 0.86408(13) 0.0368(3) Uani d . 1 1
H H1N2 0.5828 0.5535 0.9113 0.055 Uiso d R 1 1
C C9 0.8720(2) 0.57270(15) 0.88417(17) 0.0433(4) Uani d . 1 1
H H9A 0.8400 0.6009 0.9568 0.065 Uiso calc PR 0.50 1
H H9B 0.9750 0.6025 0.8843 0.065 Uiso calc PR 0.50 1
H H9C 0.8802 0.4952 0.8907 0.065 Uiso calc PR 0.50 1
H H9D 0.9568 0.5315 0.8644 0.065 Uiso calc PR 0.50 1
H H9E 0.8218 0.5299 0.9370 0.065 Uiso calc PR 0.50 1
H H9F 0.9166 0.6372 0.9305 0.065 Uiso calc PR 0.50 1
C C10 0.42636(18) 0.66446(12) 0.87292(15) 0.0328(3) Uani d . 1 1
N N3 0.37103(17) 0.73745(11) 0.78479(14) 0.0407(3) Uani d . 1 1
H H1N3 0.4212 0.7432 0.7257 0.061 Uiso d R 1 1
S S1 0.34744(5) 0.63743(3) 0.99435(4) 0.03782(15) Uani d . 1 1
C C11 0.2532(2) 0.81607(15) 0.79064(19) 0.0491(5) Uani d . 1 1
H H11A 0.2636 0.8777 0.7387 0.074 Uiso calc PR 0.25 1
H H11B 0.2690 0.8384 0.8792 0.074 Uiso calc PR 0.25 1
H H11C 0.1473 0.7854 0.7579 0.074 Uiso calc PR 0.25 1
H H11D 0.1896 0.7900 0.8452 0.074 Uiso calc PR 0.75 1
H H11E 0.1842 0.8292 0.7047 0.074 Uiso calc PR 0.75 1
H H11F 0.3059 0.8823 0.8260 0.074 Uiso calc PR 0.75 1

loop_
_atom_site_aniso_label
_atom_site_aniso_U_11
_atom_site_aniso_U_22
_atom_site_aniso_U_33
_atom_site_aniso_U_12
_atom_site_aniso_U_13
_atom_site_aniso_U_23
C1 0.0351(8) 0.0332(8) 0.0342(8) 0.0027(6) 0.0129(6) 0.0018(6)
C2 0.0319(8) 0.0451(9) 0.0384(9) 0.0008(6) 0.0142(7) 0.0023(7)
C3 0.0353(8) 0.0395(8) 0.0343(8) 0.0004(6) 0.0098(6) -0.0001(6)
C4 0.0409(9) 0.0447(9) 0.0355(8) -0.0020(7) 0.0179(7) 0.0002(7)
C5 0.0339(8) 0.0634(12) 0.0439(10) -0.0059(8) 0.0164(7) -0.0005(8)
C6 0.0346(8) 0.0483(9) 0.0369(9) -0.0010(7) 0.0114(7) 0.0003(7)
O1 0.0403(7) 0.0789(9) 0.0314(6) -0.0050(6) 0.0111(5) -0.0002(6)
C7 0.0473(10) 0.0492(10) 0.0354(9) -0.0048(8) 0.0167(7) -0.0046(7)
O2 0.0435(7) 0.0788(10) 0.0360(7) -0.0057(6) 0.0182(6) 0.0010(6)
C8 0.0354(8) 0.0328(7) 0.0343(8) 0.0018(6) 0.0129(6) 0.0027(6)
N1 0.0384(7) 0.0407(7) 0.0326(7) 0.0052(6) 0.0165(6) 0.0050(5)
N2 0.0391(7) 0.0416(7) 0.0334(7) 0.0071(6) 0.0164(6) 0.0084(6)
C9 0.0388(9) 0.0531(10) 0.0379(9) 0.0000(7) 0.0101(7) 0.0081(7)
C10 0.0328(7) 0.0335(7) 0.0327(8) -0.0019(6) 0.0102(6) -0.0010(6)
N3 0.0420(8) 0.0443(8) 0.0426(8) 0.0101(6) 0.0229(6) 0.0111(6)
S1 0.0437(2) 0.0414(2) 0.0333(2) 0.00154(17) 0.01874(17) 0.00216(16)
C11 0.0513(10) 0.0473(10) 0.0551(11) 0.0162(8) 0.0255(9) 0.0119(8)

loop_
_atom_type_symbol
_atom_type_description
_atom_type_scat_dispersion_real
_atom_type_scat_dispersion_imag
_atom_type_scat_source
C C 0.0033 0.0016 'International Tables Vol C Tables 4.2.6.8 and 6.1.1.4'
H H 0.0000 0.0000 'International Tables Vol C Tables 4.2.6.8 and 6.1.1.4'
N N 0.0061 0.0033 'International Tables Vol C Tables 4.2.6.8 and 6.1.1.4'
O O 0.0106 0.0060 'International Tables Vol C Tables 4.2.6.8 and 6.1.1.4'
S S 0.1246 0.1234 'International Tables Vol C Tables 4.2.6.8 and 6.1.1.4'

loop_
_geom_angle_atom_site_label_1
_geom_angle_atom_site_label_2
_geom_angle_atom_site_label_3
_geom_angle
C6 C1 C2 119.71(15)
C6 C1 C8 121.06(14)
C2 C1 C8 119.22(14)
C3 C2 C1 117.53(15)
C3 C2 H2 121.2
C1 C2 H2 121.2
C2 C3 O1 127.99(15)
C2 C3 C4 122.14(16)
O1 C3 C4 109.88(15)
C5 C4 O2 128.48(15)
C5 C4 C3 121.85(16)
O2 C4 C3 109.67(15)
C4 C5 C6 116.98(16)
C4 C5 H5 121.5
C6 C5 H5 121.5
C1 C6 C5 121.76(16)
C1 C6 H6 119.1
C5 C6 H6 119.1
C3 O1 C7 106.19(13)
O1 C7 O2 107.93(13)
O1 C7 H7A 110.1
O2 C7 H7A 110.1
O1 C7 H7B 110.1
O2 C7 H7B 110.1
H7A C7 H7B 108.4
C4 O2 C7 106.18(13)
N1 C8 C1 115.47(14)
N1 C8 C9 124.57(15)
C1 C8 C9 119.95(14)
C8 N1 N2 116.66(13)
C10 N2 N1 118.15(13)
C10 N2 H1N2 117.2
N1 N2 H1N2 120.5
C8 C9 H9A 109.5
C8 C9 H9B 109.5
H9A C9 H9B 109.5
C8 C9 H9C 109.5
H9A C9 H9C 109.5
H9B C9 H9C 109.5
C8 C9 H9D 109.5
H9A C9 H9D 141.1
H9B C9 H9D 56.3
H9C C9 H9D 56.3
C8 C9 H9E 109.5
H9A C9 H9E 56.3
H9B C9 H9E 141.1
H9C C9 H9E 56.3
H9D C9 H9E 109.5
C8 C9 H9F 109.5
H9A C9 H9F 56.3
H9B C9 H9F 56.3
H9C C9 H9F 141.1
H9D C9 H9F 109.5
H9E C9 H9F 109.5
N3 C10 N2 116.24(14)
N3 C10 S1 124.21(12)
N2 C10 S1 119.53(12)
C10 N3 C11 124.52(14)
C10 N3 H1N3 115.7
C11 N3 H1N3 119.1
N3 C11 H11A 109.5
N3 C11 H11B 109.5
H11A C11 H11B 109.5
N3 C11 H11C 109.5
H11A C11 H11C 109.5
H11B C11 H11C 109.5
N3 C11 H11D 109.5
H11A C11 H11D 141.1
H11B C11 H11D 56.3
H11C C11 H11D 56.3
N3 C11 H11E 109.5
H11A C11 H11E 56.3
H11B C11 H11E 141.1
H11C C11 H11E 56.3
H11D C11 H11E 109.5
N3 C11 H11F 109.5
H11A C11 H11F 56.3
H11B C11 H11F 56.3
H11C C11 H11F 141.1
H11D C11 H11F 109.5
H11E C11 H11F 109.5

loop_
_geom_bond_atom_site_label_1
_geom_bond_atom_site_label_2
_geom_bond_distance
C1 C6 1.390(2)
C1 C2 1.408(2)
C1 C8 1.482(2)
C2 C3 1.362(2)
C2 H2 0.9500
C3 O1 1.371(2)
C3 C4 1.381(2)
C4 C5 1.362(3)
C4 O2 1.372(2)
C5 C6 1.399(2)
C5 H5 0.9500
C6 H6 0.9500
O1 C7 1.427(2)
C7 O2 1.429(2)
C7 H7A 0.9900
C7 H7B 0.9900
C8 N1 1.287(2)
C8 C9 1.496(2)
N1 N2 1.3957(18)
N2 C10 1.355(2)
N2 H1N2 0.8800
C9 H9A 0.9800
C9 H9B 0.9800
C9 H9C 0.9800
C9 H9D 0.9800
C9 H9E 0.9800
C9 H9F 0.9800
C10 N3 1.323(2)
C10 S1 1.6935(16)
N3 C11 1.448(2)
N3 H1N3 0.8800
C11 H11A 0.9800
C11 H11B 0.9800
C11 H11C 0.9800
C11 H11D 0.9800
C11 H11E 0.9800
C11 H11F 0.9800

loop_
_geom_hbond_atom_site_label_D
_geom_hbond_atom_site_label_H
_geom_hbond_atom_site_label_A
_geom_hbond_site_symmetry_A
_geom_hbond_distance_DH
_geom_hbond_distance_HA
_geom_hbond_distance_DA
_geom_hbond_angle_DHA
N3 H1N3 N1 . 0.88 2.17 2.6080(19) 110
N2 H1N2 S1 3_667 0.88 2.62 3.4871(14) 168
N3 H1N3 S1 4_575 0.88 2.86 3.4973(14) 131

loop_
_geom_torsion_atom_site_label_1
_geom_torsion_atom_site_label_2
_geom_torsion_atom_site_label_3
_geom_torsion_atom_site_label_4
_geom_torsion_site_symmetry_1
_geom_torsion
C6 C1 C2 C3 . 0.0(2)
C8 C1 C2 C3 . 179.57(15)
C1 C2 C3 O1 . 178.21(16)
C1 C2 C3 C4 . -1.4(3)
C2 C3 C4 C5 . 1.1(3)
O1 C3 C4 C5 . -178.57(17)
C2 C3 C4 O2 . -179.47(16)
O1 C3 C4 O2 . 0.8(2)
O2 C4 C5 C6 . -178.68(17)
C3 C4 C5 C6 . 0.6(3)
C2 C1 C6 C5 . 1.7(3)
C8 C1 C6 C5 . -177.83(16)
C4 C5 C6 C1 . -2.0(3)
C2 C3 O1 C7 . -178.00(18)
C4 C3 O1 C7 . 1.7(2)
C3 O1 C7 O2 . -3.47(19)
C5 C4 O2 C7 . 176.38(19)
C3 C4 O2 C7 . -2.97(19)
O1 C7 O2 C4 . 3.96(19)
C6 C1 C8 N1 . 157.83(16)
C2 C1 C8 N1 . -21.7(2)
C6 C1 C8 C9 . -21.4(2)
C2 C1 C8 C9 . 159.10(16)
N1 C8 N1 N2 1 0E1(8)
C1 C8 N1 N2 . 176.24(13)
C9 C8 N1 N2 . -4.6(2)
C8 N1 N2 C10 . 157.92(15)
N1 N2 C10 N3 . -10.2(2)
N1 N2 C10 S1 . 171.13(11)
N2 C10 N3 C11 . -167.92(17)
S1 C10 N3 C11 . 10.7(3)
